data_2242549
loop_
_publ_author_name
'Minyaev, Mikhail E.'
'Roitershtein, Dmitrii M.'
'Vinogradov, Alexey A.'
'Ananyev, Ivan V.'
'Nifant'ev, Ilya E.'

_publ_section_title
;
 (2<i>R</i>,3<i>R</i>)-1,4-Dioxaspiro[4.4]nonane-2,3-dicarboxylic and
 (2<i>R</i>,3<i>R</i>)-1,4-dioxaspiro[4.5]decane-2,3-dicarboxylic acids
;
_journal_coeditor_code EB2009
_journal_issue 8
_journal_name_full 'Acta Crystallographica Section E'
_journal_page_first 1058
_journal_page_last 1062
_journal_paper_doi 10.1107/S2056989018009593
_journal_volume 74
_journal_year 2018
_chemical_formula_iupac 'C10 H14 O6'
_chemical_formula_moiety 'C10 H14 O6'
_chemical_formula_sum 'C10 H14 O6'
_chemical_formula_weight 230.21
_chemical_melting_point 413.0(10)
_chemical_name_common '(2R,3R)-1,4-dioxaspiro[4.5]decane-2,3-dicarboxylic acid'
_chemical_name_systematic '(2<i>R</i>,3<i>R</i>)-1,4-Dioxaspiro[4.5]decane-2,3-dicarboxylic acid'
_space_group_crystal_system monoclinic
_space_group_IT_number 4
_space_group_name_Hall 'P 2yb'
_space_group_name_H-M_alt 'P 1 21 1'
_symmetry_space_group_name_Hall 'P 2yb'
_symmetry_space_group_name_H-M 'P 1 21 1'
_atom_sites_solution_hydrogens mixed
_atom_sites_solution_primary direct
_atom_sites_solution_secondary difmap
_audit_creation_method SHELXL-2017/1
_cell_angle_alpha 90
_cell_angle_beta 94.469(2)
_cell_angle_gamma 90
_cell_formula_units_Z 2
_cell_length_a 6.4272(8)
_cell_length_b 5.2976(6)
_cell_length_c 15.5678(19)
_cell_measurement_reflns_used 361
_cell_measurement_temperature 100(2)
_cell_measurement_theta_max 29
_cell_measurement_theta_min 3
_cell_volume 528.45(11)
_computing_cell_refinement
;
SAINT (Bruker, 2008)
;
_computing_data_collection
;
APEX2 (Bruker, 2008)
;
_computing_data_reduction
;
SAINT (Bruker, 2008)
;
_computing_molecular_graphics
;
SHELXTL (Sheldrick, 2008) and Mercury (Macrae <i>et al.</i>,
2008)
;
_computing_publication_material
;
SHELXL2017 (Sheldrick, 2015) and publCIF (Westrip, 2010)
;
_computing_structure_refinement
;
SHELXL2017 (Sheldrick, 2015)
;
_computing_structure_solution
;
SHELXS97 (Sheldrick, 2008)
;
_diffrn_ambient_temperature 100(2)
_diffrn_measured_fraction_theta_full 0.998
_diffrn_measured_fraction_theta_max 0.997
_diffrn_measurement_device_type 'Bruker SMART APEXII'
_diffrn_measurement_method \w
_diffrn_radiation_monochromator graphite
_diffrn_radiation_source 'fine-focus sealed tube'
_diffrn_radiation_type MoK\a
_diffrn_radiation_wavelength 0.71073
_diffrn_reflns_av_R_equivalents 0.0152
_diffrn_reflns_limit_h_max 8
_diffrn_reflns_limit_h_min -8
_diffrn_reflns_limit_k_max 5
_diffrn_reflns_limit_k_min -7
_diffrn_reflns_limit_l_max 20
_diffrn_reflns_limit_l_min -21
_diffrn_reflns_number 4329
_diffrn_reflns_theta_full 25.242
_diffrn_reflns_theta_max 28.996
_diffrn_reflns_theta_min 2.625
_exptl_absorpt_coefficient_mu 0.121
_exptl_absorpt_correction_T_max 0.9947
_exptl_absorpt_correction_T_min 0.9171
_exptl_absorpt_correction_type multi-scan
_exptl_absorpt_process_details
;
(SADABS; Bruker, 2008)
;
_exptl_crystal_colour colourless
_exptl_crystal_density_diffrn 1.447
_exptl_crystal_density_method 'not measured'
_exptl_crystal_description needle
_exptl_crystal_F_000 244
_exptl_crystal_size_max 0.39
_exptl_crystal_size_mid 0.15
_exptl_crystal_size_min 0.05
_refine_diff_density_max 0.304
_refine_diff_density_min -0.203
_refine_ls_extinction_method none
_refine_ls_goodness_of_fit_ref 1.051
_refine_ls_hydrogen_treatment mixed
_refine_ls_matrix_type full
_refine_ls_number_parameters 153
_refine_ls_number_reflns 2612
_refine_ls_number_restraints 1
_refine_ls_restrained_S_all 1.051
_refine_ls_R_factor_all 0.0293
_refine_ls_R_factor_gt 0.0276
_refine_ls_shift/su_max 0.000
_refine_ls_shift/su_mean 0.000
_refine_ls_structure_factor_coef Fsqd
_refine_ls_weighting_details 'w=1/[\s^2^(Fo^2^)+(0.0411P)^2^+0.0783P] where P=(Fo^2^+2Fc^2^)/3'
_refine_ls_weighting_scheme calc
_refine_ls_wR_factor_gt 0.0703
_refine_ls_wR_factor_ref 0.0717
_reflns_number_gt 2503
_reflns_number_total 2612
_reflns_threshold_expression 'I > 2\s(I)'
_cod_data_source_file eb2009sup1.cif
_cod_data_source_block II
_cod_database_code 2242549
_shelx_space_group_comment
;
The symmetry employed for this shelxl refinement is uniquely defined
by the following loop, which should always be used as a source of
symmetry information in preference to the above space-group names.
They are only intended as comments.
;
_shelx_estimated_absorpt_t_min 0.954
_shelx_estimated_absorpt_t_max 0.994

loop_
_space_group_symop_operation_xyz
'x, y, z'
'-x, y+1/2, -z'

loop_
_atom_site_type_symbol
_atom_site_label
_atom_site_fract_x
_atom_site_fract_y
_atom_site_fract_z
_atom_site_U_iso_or_equiv
_atom_site_adp_type
_atom_site_calc_flag
_atom_site_occupancy
O O1 0.38484(18) 0.5840(2) 0.45476(7) 0.0142(2) Uani d 1
H H1 0.275(4) 0.638(6) 0.4745(17) 0.046(8) Uiso d 1
O O2 0.37180(17) 0.9308(2) 0.37124(7) 0.0150(2) Uani d 1
O O3 0.92950(17) 0.2135(2) 0.45684(7) 0.0124(2) Uani d 1
O O4 1.05961(17) 0.2630(2) 0.32878(7) 0.0134(2) Uani d 1
H H4 1.158(4) 0.171(5) 0.3519(15) 0.027(6) Uiso d 1
O O5 0.76550(18) 0.8366(2) 0.32166(7) 0.0118(2) Uani d 1
O O6 0.70176(17) 0.4547(2) 0.25475(7) 0.0116(2) Uani d 1
C C1 0.4607(2) 0.7451(3) 0.40041(9) 0.0104(3) Uani d 1
C C2 0.6846(2) 0.6758(3) 0.38313(9) 0.0099(3) Uani d 1
H H2 0.774689 0.688258 0.438295 0.012 Uiso calc 1
C C3 0.7100(2) 0.4108(3) 0.34451(9) 0.0099(3) Uani d 1
H H3 0.588324 0.303877 0.357764 0.012 Uiso calc 1
C C4 0.9117(2) 0.2852(3) 0.38196(10) 0.0103(3) Uani d 1
C C5 0.7505(2) 0.7152(3) 0.23867(9) 0.0109(3) Uani d 1
C C6 0.9603(2) 0.7413(3) 0.20088(9) 0.0145(3) Uani d 1
H H6A 1.069512 0.658928 0.239569 0.017 Uiso calc 1
H H6B 0.996255 0.922393 0.196647 0.017 Uiso calc 1
C C7 0.9553(3) 0.6204(4) 0.11126(11) 0.0208(4) Uani d 1
H H7A 1.090749 0.648573 0.086579 0.025 Uiso calc 1
H H7B 0.934204 0.435992 0.116324 0.025 Uiso calc 1
C C8 0.7800(3) 0.7324(4) 0.05127(10) 0.0233(4) Uani d 1
H H8A 0.775479 0.646187 -0.005267 0.028 Uiso calc 1
H H8B 0.807902 0.913725 0.041928 0.028 Uiso calc 1
C C9 0.5691(3) 0.7025(4) 0.08968(10) 0.0191(3) Uani d 1
H H9A 0.535628 0.520808 0.094378 0.023 Uiso calc 1
H H9B 0.458492 0.782178 0.050960 0.023 Uiso calc 1
C C10 0.5734(2) 0.8254(3) 0.17929(10) 0.0151(3) Uani d 1
H H10A 0.593000 1.009889 0.173941 0.018 Uiso calc 1
H H10B 0.438602 0.795642 0.204323 0.018 Uiso calc 1

loop_
_atom_site_aniso_label
_atom_site_aniso_U_11
_atom_site_aniso_U_22
_atom_site_aniso_U_33
_atom_site_aniso_U_12
_atom_site_aniso_U_13
_atom_site_aniso_U_23
O1 0.0135(5) 0.0139(6) 0.0160(5) 0.0025(5) 0.0065(4) 0.0026(5)
O2 0.0139(5) 0.0142(6) 0.0172(5) 0.0044(4) 0.0029(4) 0.0027(5)
O3 0.0127(5) 0.0125(6) 0.0122(5) 0.0009(4) 0.0014(4) 0.0004(4)
O4 0.0115(5) 0.0133(6) 0.0157(5) 0.0032(4) 0.0036(4) 0.0017(5)
O5 0.0156(5) 0.0092(5) 0.0111(5) -0.0026(4) 0.0036(4) -0.0012(4)
O6 0.0156(5) 0.0087(5) 0.0104(5) -0.0011(4) 0.0005(4) 0.0002(4)
C1 0.0114(6) 0.0102(7) 0.0097(6) -0.0006(5) 0.0010(5) -0.0031(6)
C2 0.0101(6) 0.0087(7) 0.0110(6) 0.0007(5) 0.0020(5) 0.0006(5)
C3 0.0097(6) 0.0090(7) 0.0111(6) 0.0015(5) 0.0011(5) -0.0007(5)
C4 0.0099(6) 0.0066(7) 0.0145(7) -0.0003(5) 0.0008(5) -0.0011(5)
C5 0.0125(6) 0.0095(7) 0.0108(6) 0.0003(5) 0.0020(5) -0.0007(6)
C6 0.0141(7) 0.0158(8) 0.0142(6) -0.0018(6) 0.0048(5) -0.0016(6)
C7 0.0203(8) 0.0265(10) 0.0165(7) -0.0028(7) 0.0079(6) -0.0053(7)
C8 0.0288(9) 0.0291(10) 0.0126(7) -0.0068(8) 0.0054(6) -0.0003(7)
C9 0.0208(8) 0.0239(10) 0.0122(7) -0.0016(7) -0.0008(6) 0.0028(7)
C10 0.0149(7) 0.0158(8) 0.0145(7) 0.0015(6) 0.0000(5) 0.0029(6)

loop_
_atom_type_symbol
_atom_type_description
_atom_type_scat_dispersion_real
_atom_type_scat_dispersion_imag
_atom_type_scat_source
C C 0.0033 0.0016 'International Tables Vol C Tables 4.2.6.8 and 6.1.1.4'
H H 0.0000 0.0000 'International Tables Vol C Tables 4.2.6.8 and 6.1.1.4'
O O 0.0106 0.0060 'International Tables Vol C Tables 4.2.6.8 and 6.1.1.4'

loop_
_geom_angle_atom_site_label_1
_geom_angle_atom_site_label_2
_geom_angle_atom_site_label_3
_geom_angle
C1 O1 H1 112(2)
C4 O4 H4 109.4(15)
C2 O5 C5 109.65(12)
C3 O6 C5 109.70(12)
O2 C1 O1 125.41(14)
O2 C1 C2 123.59(14)
O1 C1 C2 110.89(13)
O5 C2 C1 112.10(12)
O5 C2 C3 103.28(11)
C1 C2 C3 114.66(12)
O5 C2 H2 108.9
C1 C2 H2 108.9
C3 C2 H2 108.9
O6 C3 C4 114.38(12)
O6 C3 C2 103.84(12)
C4 C3 C2 111.08(12)
O6 C3 H3 109.1
C4 C3 H3 109.1
C2 C3 H3 109.1
O3 C4 O4 123.68(14)
O3 C4 C3 120.74(14)
O4 C4 C3 115.58(13)
O5 C5 O6 105.80(12)
O5 C5 C6 107.89(12)
O6 C5 C6 111.46(13)
O5 C5 C10 111.57(13)
O6 C5 C10 108.05(13)
C6 C5 C10 111.92(13)
C5 C6 C7 110.97(13)
C5 C6 H6A 109.4
C7 C6 H6A 109.4
C5 C6 H6B 109.4
C7 C6 H6B 109.4
H6A C6 H6B 108.0
C8 C7 C6 110.88(15)
C8 C7 H7A 109.5
C6 C7 H7A 109.5
C8 C7 H7B 109.5
C6 C7 H7B 109.5
H7A C7 H7B 108.1
C7 C8 C9 110.75(14)
C7 C8 H8A 109.5
C9 C8 H8A 109.5
C7 C8 H8B 109.5
C9 C8 H8B 109.5
H8A C8 H8B 108.1
C8 C9 C10 110.87(14)
C8 C9 H9A 109.5
C10 C9 H9A 109.5
C8 C9 H9B 109.5
C10 C9 H9B 109.5
H9A C9 H9B 108.1
C5 C10 C9 110.35(14)
C5 C10 H10A 109.6
C9 C10 H10A 109.6
C5 C10 H10B 109.6
C9 C10 H10B 109.6
H10A C10 H10B 108.1

loop_
_geom_bond_atom_site_label_1
_geom_bond_atom_site_label_2
_geom_bond_distance
_geom_bond_publ_flag
O1 C1 1.322(2) y
O1 H1 0.84(3) ?
O2 C1 1.208(2) y
O3 C4 1.2229(19) y
O4 C4 1.3135(18) y
O4 H4 0.85(3) ?
O5 C2 1.4107(18) y
O5 C5 1.4398(18) y
O6 C3 1.4135(17) y
O6 C5 1.441(2) y
C1 C2 1.529(2) y
C2 C3 1.541(2) y
C2 H2 1.0000 ?
C3 C4 1.532(2) y
C3 H3 1.0000 ?
C5 C6 1.519(2) y
C5 C10 1.525(2) y
C6 C7 1.533(2) y
C6 H6A 0.9900 ?
C6 H6B 0.9900 ?
C7 C8 1.526(3) y
C7 H7A 0.9900 ?
C7 H7B 0.9900 ?
C8 C9 1.532(2) y
C8 H8A 0.9900 ?
C8 H8B 0.9900 ?
C9 C10 1.538(2) y
C9 H9A 0.9900 ?
C9 H9B 0.9900 ?
C10 H10A 0.9900 ?
C10 H10B 0.9900 ?

loop_
_geom_hbond_atom_site_label_D
_geom_hbond_atom_site_label_H
_geom_hbond_atom_site_label_A
_geom_hbond_site_symmetry_A
_geom_hbond_distance_DH
_geom_hbond_distance_HA
_geom_hbond_distance_DA
_geom_hbond_angle_DHA
_geom_hbond_publ_flag
O1 H1 O3 2_656 0.84(3) 1.80(3) 2.6230(16) 164(3) yes
O4 H4 O2 1_645 0.85(3) 1.88(3) 2.7116(16) 164(2) yes
C2 H2 O3 2_756 1.00 2.41 3.3818(19) 163.5 .
C3 H3 O2 1_545 1.00 2.44 3.392(2) 159.8 .
C6 H6A O4 . 0.99 2.52 3.255(2) 131.0 .

loop_
_geom_torsion_atom_site_label_1
_geom_torsion_atom_site_label_2
_geom_torsion_atom_site_label_3
_geom_torsion_atom_site_label_4
_geom_torsion
C5 O5 C2 C1 -99.25(14)
C5 O5 C2 C3 24.70(14)
O2 C1 C2 O5 -6.9(2)
O1 C1 C2 O5 176.76(12)
O2 C1 C2 C3 -124.22(16)
O1 C1 C2 C3 59.43(16)
C5 O6 C3 C4 -100.36(14)
C5 O6 C3 C2 20.87(14)
O5 C2 C3 O6 -27.60(14)
C1 C2 C3 O6 94.65(14)
O5 C2 C3 C4 95.81(13)
C1 C2 C3 C4 -141.94(13)
O6 C3 C4 O3 -172.39(14)
C2 C3 C4 O3 70.47(18)
O6 C3 C4 O4 7.99(19)
C2 C3 C4 O4 -109.15(15)
C2 O5 C5 O6 -12.62(15)
C2 O5 C5 C6 -132.02(13)
C2 O5 C5 C10 104.65(14)
C3 O6 C5 O5 -6.39(15)
C3 O6 C5 C6 110.62(13)
C3 O6 C5 C10 -126.00(13)
O5 C5 C6 C7 -178.91(14)
O6 C5 C6 C7 65.34(17)
C10 C5 C6 C7 -55.80(19)
C5 C6 C7 C8 55.80(19)
C6 C7 C8 C9 -56.5(2)
C7 C8 C9 C10 56.9(2)
O5 C5 C10 C9 176.83(13)
O6 C5 C10 C9 -67.27(16)
C6 C5 C10 C9 55.82(18)
C8 C9 C10 C5 -56.08(19)

_cod_database_fobs_code 2242549
